data_1568810
loop_
_publ_author_name
'Yang, Eric S.'
'Combey, Emma'
'Goicoechea, Jose M.'

_publ_section_title
;
 Putting cyaphide in its place: determining the donor/acceptor properties
 of the \kC-cyaphido ligand
;
_journal_issue 17
_journal_name_full 'Chemical Science'
_journal_page_first 4627
_journal_page_last 4632
_journal_paper_doi 10.1039/D3SC01126G
_journal_volume 14
_journal_year 2023
_chemical_formula_moiety 'C32 H12 B F24, C38 H52 N4 Rh'
_chemical_formula_sum 'C70 H64 B F24 N4 Rh'
_chemical_formula_weight 1530.97
_chemical_name_systematic
;
 {[(NDipp)2(CMe)2(C5H3N)]Rh(CNtBu)}[BArF4]
;
_space_group_crystal_system triclinic
_space_group_IT_number 2
_space_group_name_Hall '-P 1'
_space_group_name_H-M_alt 'P -1'
_atom_sites_solution_hydrogens geom
_audit_creation_method SHELXL-2018/1
_audit_update_record
;
2023-02-17 deposited with the CCDC.	2023-04-06 downloaded from the CCDC.
;
_cell_angle_alpha 90.441(2)
_cell_angle_beta 103.544(2)
_cell_angle_gamma 100.297(2)
_cell_formula_units_Z 2
_cell_length_a 14.4106(4)
_cell_length_b 15.5555(3)
_cell_length_c 16.6974(5)
_cell_measurement_reflns_used 27412
_cell_measurement_temperature 150(2)
_cell_measurement_theta_max 76.1140
_cell_measurement_theta_min 3.6430
_cell_volume 3575.45(17)
_computing_cell_refinement 'CrysAlisPro 1.171.41.117a (Rigaku OD, 2021)'
_computing_data_collection 'CrysAlisPro 1.171.41.117a (Rigaku OD, 2021)'
_computing_data_reduction 'CrysAlisPro 1.171.41.117a (Rigaku OD, 2021)'
_computing_structure_refinement 'SHELXL-2018/1 (Sheldrick, 2018)'
_computing_structure_solution 'SUPERFLIP (Palatinus and Chapuis, 2007)'
_diffrn_ambient_temperature 150(2)
_diffrn_detector 'CCD plate'
_diffrn_detector_area_resol_mean 10.4102
_diffrn_detector_type Atlas
_diffrn_measured_fraction_theta_full 1.000
_diffrn_measured_fraction_theta_max 0.988
_diffrn_measurement_device 'four-circle diffractometer'
_diffrn_measurement_device_type 'SuperNova, Dual, Cu at home/near, Atlas'
_diffrn_measurement_method '\w scans'
_diffrn_radiation_type CuK\a
_diffrn_radiation_wavelength 1.54184
_diffrn_reflns_av_R_equivalents 0.0382
_diffrn_reflns_av_unetI/netI 0.0318
_diffrn_reflns_Laue_measured_fraction_full 1.000
_diffrn_reflns_Laue_measured_fraction_max 0.988
_diffrn_reflns_limit_h_max 18
_diffrn_reflns_limit_h_min -14
_diffrn_reflns_limit_k_max 18
_diffrn_reflns_limit_k_min -19
_diffrn_reflns_limit_l_max 20
_diffrn_reflns_limit_l_min -20
_diffrn_reflns_number 39212
_diffrn_reflns_point_group_measured_fraction_full 1.000
_diffrn_reflns_point_group_measured_fraction_max 0.988
_diffrn_reflns_theta_full 67.684
_diffrn_reflns_theta_max 76.081
_diffrn_reflns_theta_min 3.210
_diffrn_source 'micro-focus sealed X-ray tube'
_diffrn_source_type 'SuperNova (Cu) X-ray Source'
_exptl_absorpt_coefficient_mu 2.871
_exptl_absorpt_correction_T_max 1.00000
_exptl_absorpt_correction_T_min 0.39121
_exptl_absorpt_correction_type multi-scan
_exptl_absorpt_process_details
;
CrysAlisPro 1.171.41.117a (Rigaku Oxford Diffraction, 2021)
Empirical absorption correction using spherical harmonics,
implemented in SCALE3 ABSPACK scaling algorithm.
;
_exptl_crystal_colour black
_exptl_crystal_density_diffrn 1.422
_exptl_crystal_description block
_exptl_crystal_F_000 1556
_exptl_crystal_size_max 0.260
_exptl_crystal_size_mid 0.240
_exptl_crystal_size_min 0.018
_refine_diff_density_max 0.846
_refine_diff_density_min -0.788
_refine_diff_density_rms 0.070
_refine_ls_extinction_method none
_refine_ls_goodness_of_fit_ref 1.019
_refine_ls_hydrogen_treatment constr
_refine_ls_matrix_type full
_refine_ls_number_parameters 914
_refine_ls_number_reflns 14755
_refine_ls_number_restraints 0
_refine_ls_restrained_S_all 1.019
_refine_ls_R_factor_all 0.0447
_refine_ls_R_factor_gt 0.0417
_refine_ls_shift/su_max 0.002
_refine_ls_shift/su_mean 0.000
_refine_ls_structure_factor_coef Fsqd
_refine_ls_weighting_details 'w=1/[\s^2^(Fo^2^)+(0.0629P)^2^+3.0670P] where P=(Fo^2^+2Fc^2^)/3'
_refine_ls_weighting_scheme calc
_refine_ls_wR_factor_gt 0.1085
_refine_ls_wR_factor_ref 0.1117
_reflns_Friedel_coverage 0.000
_reflns_number_gt 13757
_reflns_number_total 14755
_reflns_threshold_expression 'I > 2\s(I)'
_cod_data_source_file d3sc01126g3.cif
_cod_data_source_block EC052
_cod_depositor_comments 'Adding full bibliography for 1568803--1568814.cif.'
_cod_database_code 1568810
_shelx_shelxl_version_number 2018/1
_shelx_space_group_comment
;
The symmetry employed for this shelxl refinement is uniquely defined
by the following loop, which should always be used as a source of
symmetry information in preference to the above space-group names.
They are only intended as comments.
;
_shelx_estimated_absorpt_t_min 0.522
_shelx_estimated_absorpt_t_max 0.950

loop_
_space_group_symop_operation_xyz
'x, y, z'
'-x, -y, -z'

loop_
_atom_site_label
_atom_site_type_symbol
_atom_site_fract_x
_atom_site_fract_y
_atom_site_fract_z
_atom_site_U_iso_or_equiv
_atom_site_adp_type
_atom_site_occupancy
_atom_site_site_symmetry_order
_atom_site_calc_flag
_atom_site_refinement_flags_posn
_atom_site_refinement_flags_adp
_atom_site_refinement_flags_occupancy
_atom_site_disorder_assembly
_atom_site_disorder_group
Rh1 Rh 0.04665(2) 0.22848(2) 0.76467(2) 0.02297(6) Uani 1 1 d . . . . .
N1 N 0.00161(13) 0.32367(12) 0.82151(11) 0.0246(4) Uani 1 1 d . . . . .
N2 N 0.05676(13) 0.15001(12) 0.66969(11) 0.0248(4) Uani 1 1 d . . . . .
N3 N -0.03930(13) 0.27103(11) 0.67213(11) 0.0222(3) Uani 1 1 d . . . . .
N4 N 0.19992(17) 0.18353(15) 0.91446(14) 0.0396(5) Uani 1 1 d . . . . .
C1 C 0.14127(18) 0.19592(15) 0.85824(14) 0.0306(5) Uani 1 1 d . . . . .
C2 C 0.2782(2) 0.1697(2) 0.98387(19) 0.0536(8) Uani 1 1 d . . . . .
C3 C 0.3418(5) 0.2537(4) 1.0108(5) 0.158(4) Uani 1 1 d . . . . .
H3A H 0.374379 0.274351 0.967272 0.236 Uiso 1 1 calc R U . . .
H3B H 0.390588 0.246917 1.061008 0.236 Uiso 1 1 calc R U . . .
H3C H 0.303332 0.296221 1.022106 0.236 Uiso 1 1 calc R U . . .
C4 C 0.2309(5) 0.1346(7) 1.0510(4) 0.188(5) Uani 1 1 d . . . . .
H4A H 0.224828 0.183316 1.085702 0.282 Uiso 1 1 calc R U . . .
H4B H 0.270834 0.097101 1.084710 0.282 Uiso 1 1 calc R U . . .
H4C H 0.166311 0.100291 1.026336 0.282 Uiso 1 1 calc R U . . .
C5 C 0.3254(6) 0.1029(6) 0.9556(5) 0.202(5) Uani 1 1 d . . . . .
H5A H 0.275953 0.052174 0.930368 0.303 Uiso 1 1 calc R U . . .
H5B H 0.371093 0.084715 1.002685 0.303 Uiso 1 1 calc R U . . .
H5C H 0.360497 0.127287 0.914808 0.303 Uiso 1 1 calc R U . . .
C6 C -0.05990(16) 0.36483(14) 0.77405(14) 0.0258(4) Uani 1 1 d . . . . .
C7 C -0.08288(15) 0.33773(14) 0.68568(13) 0.0239(4) Uani 1 1 d . . . . .
C8 C -0.14107(16) 0.37225(15) 0.62008(15) 0.0280(4) Uani 1 1 d . . . . .
H8 H -0.171824 0.419439 0.628927 0.034 Uiso 1 1 calc R U . . .
C9 C -0.15307(17) 0.33599(15) 0.54134(14) 0.0299(5) Uani 1 1 d . . . . .
H9 H -0.192874 0.358365 0.495660 0.036 Uiso 1 1 calc R U . . .
C10 C -0.10745(17) 0.26718(15) 0.52850(14) 0.0284(4) Uani 1 1 d . . . . .
H10 H -0.115845 0.242251 0.474578 0.034 Uiso 1 1 calc R U . . .
C11 C -0.04955(15) 0.23583(14) 0.59605(13) 0.0242(4) Uani 1 1 d . . . . .
C12 C 0.00720(16) 0.16525(14) 0.59713(13) 0.0256(4) Uani 1 1 d . . . . .
C13 C -0.10644(19) 0.43363(17) 0.80316(16) 0.0360(5) Uani 1 1 d . . . . .
H13A H -0.089916 0.437951 0.863597 0.054 Uiso 1 1 calc R U . . .
H13B H -0.177108 0.418021 0.782636 0.054 Uiso 1 1 calc R U . . .
H13C H -0.082807 0.490046 0.782325 0.054 Uiso 1 1 calc R U . . .
C14 C 0.0054(2) 0.11979(16) 0.51740(15) 0.0338(5) Uani 1 1 d . . . . .
H14A H 0.046661 0.075420 0.528037 0.051 Uiso 1 1 calc R U . . .
H14B H 0.029766 0.162563 0.480895 0.051 Uiso 1 1 calc R U . . .
H14C H -0.061381 0.091584 0.491006 0.051 Uiso 1 1 calc R U . . .
C15 C 0.03174(16) 0.34327(15) 0.90904(13) 0.0266(4) Uani 1 1 d . . . . .
C16 C -0.00850(18) 0.28336(16) 0.95974(15) 0.0325(5) Uani 1 1 d . . . . .
C17 C 0.0255(2) 0.29964(19) 1.04448(16) 0.0405(6) Uani 1 1 d . . . . .
H17 H -0.000851 0.260986 1.080672 0.049 Uiso 1 1 calc R U . . .
C18 C 0.0970(2) 0.3711(2) 1.07705(16) 0.0428(6) Uani 1 1 d . . . . .
H18 H 0.119307 0.380881 1.135169 0.051 Uiso 1 1 calc R U . . .
C19 C 0.1362(2) 0.42811(19) 1.02569(16) 0.0396(6) Uani 1 1 d . . . . .
H19 H 0.185744 0.476492 1.049121 0.047 Uiso 1 1 calc R U . . .
C20 C 0.10450(17) 0.41633(16) 0.94002(15) 0.0307(5) Uani 1 1 d . . . . .
C21 C -0.0873(2) 0.20567(18) 0.92213(17) 0.0425(6) Uani 1 1 d . . . . .
H21 H -0.075206 0.188479 0.868174 0.051 Uiso 1 1 calc R U . . .
C22 C -0.0858(3) 0.1259(2) 0.9746(2) 0.0635(9) Uani 1 1 d . . . . .
H22A H -0.020916 0.110913 0.986300 0.095 Uiso 1 1 calc R U . . .
H22B H -0.133581 0.076355 0.944739 0.095 Uiso 1 1 calc R U . . .
H22C H -0.102027 0.139160 1.026648 0.095 Uiso 1 1 calc R U . . .
C23 C -0.1878(2) 0.2310(3) 0.9038(2) 0.0618(9) Uani 1 1 d . . . . .
H23A H -0.200815 0.250841 0.955263 0.093 Uiso 1 1 calc R U . . .
H23B H -0.237243 0.180135 0.879123 0.093 Uiso 1 1 calc R U . . .
H23C H -0.189570 0.278306 0.865364 0.093 Uiso 1 1 calc R U . . .
C24 C 0.15053(19) 0.47766(17) 0.88367(16) 0.0371(5) Uani 1 1 d . . . . .
H24 H 0.100239 0.477497 0.830975 0.044 Uiso 1 1 calc R U . . .
C25 C 0.2356(3) 0.4442(2) 0.8625(2) 0.0574(8) Uani 1 1 d . . . . .
H25A H 0.287184 0.444883 0.912695 0.086 Uiso 1 1 calc R U . . .
H25B H 0.260771 0.481897 0.822639 0.086 Uiso 1 1 calc R U . . .
H25C H 0.213633 0.384206 0.838418 0.086 Uiso 1 1 calc R U . . .
C26 C 0.1817(3) 0.5719(2) 0.9188(2) 0.0549(8) Uani 1 1 d . . . . .
H26A H 0.127580 0.590562 0.936016 0.082 Uiso 1 1 calc R U . . .
H26B H 0.200369 0.609878 0.876432 0.082 Uiso 1 1 calc R U . . .
H26C H 0.237176 0.575783 0.966446 0.082 Uiso 1 1 calc R U . . .
C27 C 0.11209(17) 0.07991(14) 0.68006(14) 0.0285(5) Uani 1 1 d . . . . .
C28 C 0.0724(2) 0.00275(16) 0.71221(15) 0.0339(5) Uani 1 1 d . . . . .
C29 C 0.1280(2) -0.06323(17) 0.72555(18) 0.0433(6) Uani 1 1 d . . . . .
H29 H 0.102809 -0.116814 0.746357 0.052 Uiso 1 1 calc R U . . .
C30 C 0.2188(2) -0.05177(19) 0.7090(2) 0.0475(7) Uani 1 1 d . . . . .
H30 H 0.255360 -0.097398 0.718411 0.057 Uiso 1 1 calc R U . . .
C31 C 0.2568(2) 0.02561(18) 0.67877(19) 0.0433(6) Uani 1 1 d . . . . .
H31 H 0.319379 0.032589 0.667785 0.052 Uiso 1 1 calc R U . . .
C32 C 0.20464(18) 0.09391(16) 0.66404(16) 0.0336(5) Uani 1 1 d . . . . .
C33 C -0.0274(2) -0.01006(17) 0.73041(17) 0.0395(6) Uani 1 1 d . . . . .
H33 H -0.045593 0.048907 0.732060 0.047 Uiso 1 1 calc R U . . .
C34 C -0.0275(3) -0.0482(3) 0.8142(2) 0.0673(10) Uani 1 1 d . . . . .
H34A H -0.016187 -0.108453 0.812864 0.101 Uiso 1 1 calc R U . . .
H34B H -0.090408 -0.047915 0.826980 0.101 Uiso 1 1 calc R U . . .
H34C H 0.024190 -0.012839 0.856713 0.101 Uiso 1 1 calc R U . . .
C35 C -0.1037(2) -0.0660(2) 0.6622(2) 0.0525(7) Uani 1 1 d . . . . .
H35A H -0.105166 -0.038312 0.609547 0.079 Uiso 1 1 calc R U . . .
H35B H -0.167536 -0.071499 0.674758 0.079 Uiso 1 1 calc R U . . .
H35C H -0.087391 -0.124207 0.658539 0.079 Uiso 1 1 calc R U . . .
C36 C 0.25093(19) 0.18074(17) 0.63660(18) 0.0371(5) Uani 1 1 d . . . . .
H36 H 0.197549 0.213375 0.613764 0.045 Uiso 1 1 calc R U . . .
C37 C 0.3183(3) 0.2349(2) 0.7113(2) 0.0552(8) Uani 1 1 d . . . . .
H37A H 0.280939 0.244918 0.751466 0.083 Uiso 1 1 calc R U . . .
H37B H 0.347198 0.291253 0.693613 0.083 Uiso 1 1 calc R U . . .
H37C H 0.369828 0.203318 0.736761 0.083 Uiso 1 1 calc R U . . .
C38 C 0.3040(3) 0.1709(2) 0.5690(2) 0.0528(7) Uani 1 1 d . . . . .
H38A H 0.361345 0.145056 0.591338 0.079 Uiso 1 1 calc R U . . .
H38B H 0.324288 0.228532 0.548758 0.079 Uiso 1 1 calc R U . . .
H38C H 0.260472 0.132793 0.523415 0.079 Uiso 1 1 calc R U . . .
B1 B 0.59345(17) 0.28396(16) 0.32622(15) 0.0230(4) Uani 1 1 d . . . . .
C101 C 0.69812(15) 0.34905(14) 0.33301(13) 0.0225(4) Uani 1 1 d . . . . .
C102 C 0.77919(15) 0.32198(14) 0.31662(14) 0.0256(4) Uani 1 1 d . . . . .
H102 H 0.772780 0.263900 0.295188 0.031 Uiso 1 1 calc R U . . .
C103 C 0.86948(16) 0.37751(16) 0.33069(15) 0.0298(5) Uani 1 1 d . . . . .
C104 C 0.88329(17) 0.46171(16) 0.36380(17) 0.0349(5) Uani 1 1 d . . . . .
H104 H 0.945070 0.499109 0.373894 0.042 Uiso 1 1 calc R U . . .
C105 C 0.80391(17) 0.49013(15) 0.38193(15) 0.0303(5) Uani 1 1 d . . . . .
C106 C 0.71370(15) 0.43574(14) 0.36584(13) 0.0249(4) Uani 1 1 d . . . . .
H106 H 0.660408 0.457548 0.377310 0.030 Uiso 1 1 calc R U . . .
C107 C 0.95278(18) 0.34385(19) 0.30988(19) 0.0411(6) Uani 1 1 d . . . . .
C108 C 0.8185(2) 0.57918(18) 0.4225(2) 0.0508(8) Uani 1 1 d . . . . .
C109 C 0.50385(15) 0.33617(15) 0.29351(14) 0.0268(4) Uani 1 1 d . . . . .
C110 C 0.50862(16) 0.40062(16) 0.23606(15) 0.0297(5) Uani 1 1 d . . . . .
H110 H 0.566457 0.415895 0.217256 0.036 Uiso 1 1 calc R U . . .
C111 C 0.43123(18) 0.44340(16) 0.20530(16) 0.0338(5) Uani 1 1 d . . . . .
C112 C 0.34636(18) 0.42344(18) 0.23193(17) 0.0388(6) Uani 1 1 d . . . . .
H112 H 0.293934 0.453042 0.211992 0.047 Uiso 1 1 calc R U . . .
C113 C 0.33962(18) 0.35932(19) 0.28833(18) 0.0387(6) Uani 1 1 d . . . . .
C114 C 0.41613(16) 0.31568(16) 0.31768(16) 0.0318(5) Uani 1 1 d . . . . .
H114 H 0.408634 0.270759 0.355139 0.038 Uiso 1 1 calc R U . . .
C115 C 0.4421(2) 0.5127(2) 0.14464(19) 0.0481(7) Uani 1 1 d . . . . .
C116 C 0.2487(2) 0.3382(3) 0.3190(2) 0.0584(9) Uani 1 1 d . . . . .
C117 C 0.60029(15) 0.25338(14) 0.42123(14) 0.0244(4) Uani 1 1 d . . . . .
C118 C 0.57904(16) 0.30516(15) 0.48115(15) 0.0293(5) Uani 1 1 d . . . . .
H118 H 0.552798 0.355924 0.464866 0.035 Uiso 1 1 calc R U . . .
C119 C 0.59505(18) 0.28480(17) 0.56378(16) 0.0338(5) Uani 1 1 d . . . . .
C120 C 0.63280(19) 0.21140(18) 0.59047(16) 0.0364(5) Uani 1 1 d . . . . .
H120 H 0.642988 0.197153 0.646697 0.044 Uiso 1 1 calc R U . . .
C121 C 0.65533(18) 0.15924(16) 0.53263(15) 0.0320(5) Uani 1 1 d . . . . .
C122 C 0.63986(16) 0.18010(15) 0.45021(14) 0.0267(4) Uani 1 1 d . . . . .
H122 H 0.656690 0.143435 0.412216 0.032 Uiso 1 1 calc R U . . .
C123 C 0.5757(2) 0.3459(2) 0.62521(19) 0.0474(7) Uani 1 1 d . . . . .
C124 C 0.6972(2) 0.07996(19) 0.56010(18) 0.0443(6) Uani 1 1 d . . . . .
C125 C 0.57453(15) 0.20150(14) 0.25966(13) 0.0243(4) Uani 1 1 d . . . . .
C126 C 0.52115(16) 0.11920(15) 0.26859(14) 0.0281(4) Uani 1 1 d . . . . .
H126 H 0.495233 0.110233 0.315840 0.034 Uiso 1 1 calc R U . . .
C127 C 0.50471(17) 0.04994(16) 0.21056(15) 0.0322(5) Uani 1 1 d . . . . .
C128 C 0.54065(18) 0.06016(16) 0.14036(15) 0.0331(5) Uani 1 1 d . . . . .
H128 H 0.531042 0.012654 0.101389 0.040 Uiso 1 1 calc R U . . .
C129 C 0.59106(17) 0.14203(16) 0.12898(14) 0.0306(5) Uani 1 1 d . . . . .
C130 C 0.60648(16) 0.21101(15) 0.18670(14) 0.0265(4) Uani 1 1 d . . . . .
H130 H 0.639895 0.266607 0.176314 0.032 Uiso 1 1 calc R U . . .
C131 C 0.4475(2) -0.03656(19) 0.22432(19) 0.0467(7) Uani 1 1 d . . . . .
C132 C 0.6351(2) 0.1563(2) 0.05627(17) 0.0445(6) Uani 1 1 d . . . . .
F1 F 0.92941(17) 0.3043(2) 0.23512(13) 0.0903(9) Uani 1 1 d . . . . .
F2 F 1.02833(16) 0.40612(15) 0.3131(3) 0.1133(13) Uani 1 1 d . . . . .
F3 F 0.98310(14) 0.28372(14) 0.35923(13) 0.0604(5) Uani 1 1 d . . . . .
F4 F 0.8574(2) 0.64021(13) 0.3791(2) 0.1131(13) Uani 1 1 d . . . . .
F5 F 0.8808(3) 0.5867(2) 0.4949(2) 0.1476(18) Uani 1 1 d . . . . .
F6 F 0.73994(15) 0.60273(12) 0.43307(17) 0.0727(7) Uani 1 1 d . . . . .
F7 F 0.4409(3) 0.48005(18) 0.07237(16) 0.1168(13) Uani 1 1 d . . . . .
F8 F 0.52266(16) 0.57040(16) 0.16873(18) 0.0905(9) Uani 1 1 d . . . . .
F9 F 0.37072(17) 0.55869(16) 0.13165(17) 0.0830(7) Uani 1 1 d . . . . .
F10 F 0.17679(15) 0.2889(2) 0.26564(17) 0.0971(10) Uani 1 1 d . . . . .
F11 F 0.2148(2) 0.4096(2) 0.3311(3) 0.1390(16) Uani 1 1 d . . . . .
F12 F 0.25791(15) 0.2951(2) 0.38652(16) 0.0963(10) Uani 1 1 d . . . . .
F13 F 0.6437(2) 0.4132(2) 0.6460(3) 0.1472(18) Uani 1 1 d . . . . .
F14 F 0.49464(19) 0.37533(19) 0.59910(16) 0.0896(8) Uani 1 1 d . . . . .
F15 F 0.5633(3) 0.3085(2) 0.69294(17) 0.1267(14) Uani 1 1 d . . . . .
F16 F 0.63049(19) 0.00957(13) 0.55655(19) 0.0840(8) Uani 1 1 d . . . . .
F17 F 0.75694(16) 0.06101(13) 0.51503(12) 0.0594(5) Uani 1 1 d . . . . .
F18 F 0.7505(2) 0.09011(16) 0.63777(13) 0.0822(8) Uani 1 1 d . . . . .
F19 F 0.47191(18) -0.05861(13) 0.30223(12) 0.0701(6) Uani 1 1 d . . . . .
F20 F 0.4602(2) -0.10261(12) 0.18010(15) 0.0810(8) Uani 1 1 d . . . . .
F21 F 0.35338(16) -0.03658(17) 0.2076(2) 0.1017(10) Uani 1 1 d . . . . .
F22 F 0.73242(17) 0.1675(3) 0.07978(15) 0.1043(11) Uani 1 1 d . . . . .
F23 F 0.6204(2) 0.22776(17) 0.01981(16) 0.0931(9) Uani 1 1 d . . . . .
F24 F 0.6100(2) 0.09087(16) 0.00187(14) 0.0895(9) Uani 1 1 d . . . . .

loop_
_atom_site_aniso_label
_atom_site_aniso_U_11
_atom_site_aniso_U_22
_atom_site_aniso_U_33
_atom_site_aniso_U_23
_atom_site_aniso_U_13
_atom_site_aniso_U_12
Rh1 0.02730(9) 0.02348(9) 0.01767(9) 0.00055(6) 0.00200(6) 0.00806(6)
N1 0.0258(8) 0.0252(9) 0.0216(9) -0.0023(7) 0.0041(7) 0.0040(7)
N2 0.0297(9) 0.0220(8) 0.0232(9) 0.0025(7) 0.0064(7) 0.0063(7)
N3 0.0233(8) 0.0205(8) 0.0215(8) 0.0017(6) 0.0038(7) 0.0023(7)
N4 0.0433(12) 0.0422(12) 0.0300(11) 0.0038(9) -0.0037(9) 0.0160(10)
C1 0.0381(12) 0.0297(11) 0.0249(11) 0.0006(9) 0.0056(10) 0.0111(10)
C2 0.0531(17) 0.0589(19) 0.0396(16) 0.0069(13) -0.0160(13) 0.0223(15)
C3 0.129(5) 0.085(4) 0.177(7) 0.003(4) -0.109(5) 0.000(3)
C4 0.127(6) 0.307(12) 0.097(5) 0.130(7) -0.019(4) 0.012(7)
C5 0.206(8) 0.250(9) 0.137(6) -0.084(6) -0.098(6) 0.197(8)
C6 0.0262(10) 0.0247(10) 0.0263(11) -0.0003(8) 0.0051(8) 0.0056(8)
C7 0.0221(9) 0.0232(10) 0.0246(10) 0.0007(8) 0.0034(8) 0.0029(8)
C8 0.0254(10) 0.0265(11) 0.0310(12) 0.0030(9) 0.0030(9) 0.0067(8)
C9 0.0282(11) 0.0307(11) 0.0265(11) 0.0052(9) -0.0017(9) 0.0050(9)
C10 0.0320(11) 0.0288(11) 0.0210(10) 0.0007(8) 0.0013(8) 0.0029(9)
C11 0.0257(10) 0.0231(10) 0.0215(10) 0.0006(8) 0.0035(8) 0.0015(8)
C12 0.0307(11) 0.0217(10) 0.0228(10) 0.0001(8) 0.0051(8) 0.0030(8)
C13 0.0407(13) 0.0356(13) 0.0339(13) -0.0040(10) 0.0063(10) 0.0166(11)
C14 0.0476(14) 0.0305(12) 0.0236(11) -0.0032(9) 0.0060(10) 0.0120(10)
C15 0.0298(10) 0.0295(11) 0.0201(10) -0.0023(8) 0.0033(8) 0.0083(9)
C16 0.0374(12) 0.0345(12) 0.0264(11) -0.0004(9) 0.0093(9) 0.0069(10)
C17 0.0518(15) 0.0456(15) 0.0264(12) 0.0025(10) 0.0135(11) 0.0096(12)
C18 0.0526(16) 0.0523(16) 0.0204(11) -0.0065(11) 0.0006(11) 0.0121(13)
C19 0.0407(13) 0.0429(14) 0.0290(13) -0.0088(10) -0.0021(10) 0.0065(11)
C20 0.0323(11) 0.0306(11) 0.0271(11) -0.0047(9) 0.0025(9) 0.0065(9)
C21 0.0542(16) 0.0401(14) 0.0307(13) -0.0017(11) 0.0164(12) -0.0060(12)
C22 0.085(3) 0.0449(18) 0.058(2) 0.0090(15) 0.0229(19) -0.0020(17)
C23 0.0442(17) 0.066(2) 0.065(2) 0.0085(17) 0.0091(15) -0.0112(15)
C24 0.0363(12) 0.0335(13) 0.0336(13) -0.0002(10) -0.0001(10) -0.0026(10)
C25 0.0588(19) 0.0500(18) 0.070(2) 0.0077(16) 0.0331(17) 0.0046(15)
C26 0.0619(19) 0.0347(15) 0.059(2) -0.0008(13) 0.0019(15) 0.0011(13)
C27 0.0373(12) 0.0232(10) 0.0249(11) 0.0001(8) 0.0035(9) 0.0103(9)
C28 0.0481(14) 0.0262(11) 0.0283(12) 0.0017(9) 0.0097(10) 0.0087(10)
C29 0.0629(18) 0.0266(12) 0.0424(15) 0.0083(10) 0.0120(13) 0.0143(12)
C30 0.0577(17) 0.0330(13) 0.0547(17) 0.0053(12) 0.0070(14) 0.0243(13)
C31 0.0416(14) 0.0365(14) 0.0539(17) 0.0027(12) 0.0084(12) 0.0172(11)
C32 0.0361(12) 0.0272(11) 0.0368(13) -0.0007(9) 0.0048(10) 0.0096(10)
C33 0.0564(16) 0.0280(12) 0.0391(14) 0.0060(10) 0.0215(12) 0.0076(11)
C34 0.085(3) 0.076(2) 0.0423(18) 0.0149(17) 0.0272(18) 0.003(2)
C35 0.0496(17) 0.0563(18) 0.0520(18) -0.0001(14) 0.0141(14) 0.0088(14)
C36 0.0335(12) 0.0299(12) 0.0483(15) 0.0017(11) 0.0098(11) 0.0072(10)
C37 0.0560(18) 0.0464(17) 0.0573(19) -0.0083(14) 0.0161(15) -0.0083(14)
C38 0.0613(19) 0.0474(17) 0.0552(19) 0.0031(14) 0.0248(15) 0.0099(14)
B1 0.0199(10) 0.0240(11) 0.0245(11) -0.0003(9) 0.0050(9) 0.0032(9)
C101 0.0210(9) 0.0243(10) 0.0206(10) 0.0029(8) 0.0020(7) 0.0037(8)
C102 0.0238(10) 0.0263(10) 0.0258(11) 0.0034(8) 0.0042(8) 0.0046(8)
C103 0.0226(10) 0.0341(12) 0.0340(12) 0.0110(9) 0.0084(9) 0.0064(9)
C104 0.0230(10) 0.0330(12) 0.0440(14) 0.0105(10) 0.0044(10) -0.0030(9)
C105 0.0292(11) 0.0246(11) 0.0330(12) 0.0054(9) 0.0027(9) 0.0004(9)
C106 0.0234(10) 0.0240(10) 0.0255(10) 0.0037(8) 0.0030(8) 0.0038(8)
C107 0.0259(11) 0.0493(15) 0.0529(17) 0.0156(13) 0.0157(11) 0.0107(11)
C108 0.0408(15) 0.0260(13) 0.076(2) -0.0056(13) 0.0034(14) -0.0051(11)
C109 0.0210(10) 0.0273(10) 0.0298(11) -0.0040(9) 0.0019(8) 0.0039(8)
C110 0.0254(10) 0.0323(11) 0.0290(11) -0.0004(9) 0.0020(9) 0.0047(9)
C111 0.0317(12) 0.0327(12) 0.0320(12) 0.0004(10) -0.0028(9) 0.0069(10)
C112 0.0280(11) 0.0421(14) 0.0432(14) -0.0001(11) -0.0041(10) 0.0154(10)
C113 0.0238(11) 0.0458(14) 0.0458(15) 0.0003(12) 0.0039(10) 0.0103(10)
C114 0.0225(10) 0.0343(12) 0.0376(13) 0.0018(10) 0.0045(9) 0.0060(9)
C115 0.0467(15) 0.0467(16) 0.0449(16) 0.0114(13) -0.0038(12) 0.0117(13)
C116 0.0267(13) 0.080(2) 0.073(2) 0.0236(19) 0.0112(14) 0.0218(14)
C117 0.0195(9) 0.0264(10) 0.0254(10) -0.0014(8) 0.0057(8) -0.0006(8)
C118 0.0257(10) 0.0292(11) 0.0330(12) -0.0034(9) 0.0100(9) 0.0017(9)
C119 0.0310(11) 0.0388(13) 0.0314(12) -0.0051(10) 0.0128(9) -0.0003(10)
C120 0.0391(13) 0.0408(13) 0.0274(12) 0.0016(10) 0.0110(10) -0.0020(11)
C121 0.0342(12) 0.0303(11) 0.0302(12) 0.0047(9) 0.0086(9) 0.0010(9)
C122 0.0268(10) 0.0270(10) 0.0260(11) -0.0003(8) 0.0076(8) 0.0021(8)
C123 0.0442(15) 0.0598(18) 0.0402(15) -0.0125(13) 0.0178(12) 0.0052(13)
C124 0.0586(17) 0.0405(14) 0.0355(14) 0.0110(11) 0.0129(12) 0.0115(13)
C125 0.0191(9) 0.0272(10) 0.0245(10) -0.0003(8) 0.0014(8) 0.0038(8)
C126 0.0241(10) 0.0300(11) 0.0274(11) -0.0013(9) 0.0052(8) -0.0008(8)
C127 0.0315(11) 0.0282(11) 0.0306(12) -0.0019(9) 0.0014(9) -0.0026(9)
C128 0.0360(12) 0.0318(12) 0.0266(11) -0.0072(9) 0.0021(9) 0.0009(10)
C129 0.0312(11) 0.0346(12) 0.0233(11) -0.0011(9) 0.0033(9) 0.0033(9)
C130 0.0252(10) 0.0262(10) 0.0254(11) 0.0002(8) 0.0029(8) 0.0019(8)
C131 0.0540(17) 0.0358(14) 0.0407(15) -0.0068(11) 0.0089(13) -0.0135(12)
C132 0.0555(17) 0.0472(16) 0.0294(13) -0.0062(11) 0.0146(12) 0.0002(13)
F1 0.0695(13) 0.181(3) 0.0444(11) 0.0074(14) 0.0221(10) 0.0758(17)
F2 0.0448(11) 0.0585(13) 0.260(4) 0.0254(18) 0.0830(19) 0.0083(10)
F3 0.0604(11) 0.0746(13) 0.0643(12) 0.0244(10) 0.0256(9) 0.0452(10)
F4 0.120(2) 0.0261(10) 0.223(4) 0.0061(14) 0.113(3) -0.0045(11)
F5 0.164(3) 0.090(2) 0.138(3) -0.074(2) -0.081(2) 0.050(2)
F6 0.0638(12) 0.0377(9) 0.1197(19) -0.0279(11) 0.0407(13) -0.0059(9)
F7 0.235(4) 0.0778(17) 0.0499(14) 0.0228(12) 0.0497(19) 0.041(2)
F8 0.0604(13) 0.0750(15) 0.110(2) 0.0548(14) -0.0140(13) -0.0114(11)
F9 0.0666(13) 0.0748(15) 0.1074(19) 0.0467(14) 0.0052(13) 0.0317(12)
F10 0.0413(11) 0.143(3) 0.0864(17) 0.0367(17) 0.0049(11) -0.0258(13)
F11 0.0769(17) 0.099(2) 0.288(5) 0.032(3) 0.115(3) 0.0436(16)
F12 0.0461(11) 0.188(3) 0.0754(15) 0.0558(18) 0.0335(11) 0.0495(15)
F13 0.0829(17) 0.135(3) 0.219(4) -0.143(3) 0.087(2) -0.0512(17)
F14 0.0821(16) 0.117(2) 0.0801(16) -0.0362(15) 0.0199(13) 0.0483(15)
F15 0.236(4) 0.129(3) 0.0597(16) 0.0124(16) 0.085(2) 0.086(3)
F16 0.0850(16) 0.0382(10) 0.134(2) 0.0316(12) 0.0392(16) 0.0077(10)
F17 0.0777(13) 0.0576(11) 0.0587(11) 0.0219(9) 0.0277(10) 0.0385(10)
F18 0.125(2) 0.0852(16) 0.0387(10) 0.0123(10) -0.0037(11) 0.0565(15)
F19 0.1027(17) 0.0457(10) 0.0490(11) 0.0063(8) 0.0214(11) -0.0245(10)
F20 0.139(2) 0.0298(9) 0.0718(14) -0.0100(9) 0.0447(15) -0.0157(11)
F21 0.0447(11) 0.0671(15) 0.170(3) 0.0204(16) 0.0062(14) -0.0254(10)
F22 0.0562(13) 0.205(3) 0.0550(13) -0.0027(17) 0.0309(11) 0.0095(17)
F23 0.160(3) 0.0804(16) 0.0703(15) 0.0376(13) 0.0735(17) 0.0426(17)
F24 0.144(2) 0.0744(15) 0.0475(12) -0.0247(11) 0.0502(14) -0.0216(15)

loop_
_atom_type_symbol
_atom_type_description
_atom_type_scat_dispersion_real
_atom_type_scat_dispersion_imag
_atom_type_scat_source
C C 0.0181 0.0091 'International Tables Vol C Tables 4.2.6.8 and 6.1.1.4'
H H 0.0000 0.0000 'International Tables Vol C Tables 4.2.6.8 and 6.1.1.4'
B B 0.0090 0.0039 'International Tables Vol C Tables 4.2.6.8 and 6.1.1.4'
F F 0.0727 0.0534 'International Tables Vol C Tables 4.2.6.8 and 6.1.1.4'
N N 0.0311 0.0180 'International Tables Vol C Tables 4.2.6.8 and 6.1.1.4'
Rh Rh 0.0927 3.6045 'International Tables Vol C Tables 4.2.6.8 and 6.1.1.4'

loop_
_geom_angle_atom_site_label_1
_geom_angle_atom_site_label_2
_geom_angle_atom_site_label_3
_geom_angle
_geom_angle_site_symmetry_1
_geom_angle_site_symmetry_3
_geom_angle_publ_flag
N3 Rh1 C1 174.74(9) . . ?
N3 Rh1 N1 78.67(7) . . ?
C1 Rh1 N1 99.45(8) . . ?
N3 Rh1 N2 78.93(7) . . ?
C1 Rh1 N2 102.87(8) . . ?
N1 Rh1 N2 157.60(7) . . ?
C6 N1 C15 121.14(18) . . ?
C6 N1 Rh1 115.96(15) . . ?
C15 N1 Rh1 122.85(14) . . ?
C12 N2 C27 120.78(18) . . ?
C12 N2 Rh1 115.26(14) . . ?
C27 N2 Rh1 123.94(14) . . ?
C11 N3 C7 122.15(18) . . ?
C11 N3 Rh1 118.80(14) . . ?
C7 N3 Rh1 118.97(15) . . ?
C1 N4 C2 177.2(3) . . ?
N4 C1 Rh1 174.7(2) . . ?
C3 C2 N4 108.3(3) . . ?
C3 C2 C5 114.7(6) . . ?
N4 C2 C5 107.0(3) . . ?
C3 C2 C4 110.5(6) . . ?
N4 C2 C4 106.6(3) . . ?
C5 C2 C4 109.4(7) . . ?
C2 C3 H3A 109.5 . . ?
C2 C3 H3B 109.5 . . ?
H3A C3 H3B 109.5 . . ?
C2 C3 H3C 109.5 . . ?
H3A C3 H3C 109.5 . . ?
H3B C3 H3C 109.5 . . ?
C2 C4 H4A 109.5 . . ?
C2 C4 H4B 109.5 . . ?
H4A C4 H4B 109.5 . . ?
C2 C4 H4C 109.5 . . ?
H4A C4 H4C 109.5 . . ?
H4B C4 H4C 109.5 . . ?
C2 C5 H5A 109.5 . . ?
C2 C5 H5B 109.5 . . ?
H5A C5 H5B 109.5 . . ?
C2 C5 H5C 109.5 . . ?
H5A C5 H5C 109.5 . . ?
H5B C5 H5C 109.5 . . ?
N1 C6 C7 114.57(19) . . ?
N1 C6 C13 125.1(2) . . ?
C7 C6 C13 120.3(2) . . ?
N3 C7 C8 120.2(2) . . ?
N3 C7 C6 111.72(18) . . ?
C8 C7 C6 128.1(2) . . ?
C9 C8 C7 118.3(2) . . ?
C9 C8 H8 120.9 . . ?
C7 C8 H8 120.9 . . ?
C8 C9 C10 120.7(2) . . ?
C8 C9 H9 119.6 . . ?
C10 C9 H9 119.6 . . ?
C11 C10 C9 118.6(2) . . ?
C11 C10 H10 120.7 . . ?
C9 C10 H10 120.7 . . ?
N3 C11 C10 120.1(2) . . ?
N3 C11 C12 111.89(18) . . ?
C10 C11 C12 128.0(2) . . ?
N2 C12 C11 115.08(19) . . ?
N2 C12 C14 125.9(2) . . ?
C11 C12 C14 119.03(19) . . ?
C6 C13 H13A 109.5 . . ?
C6 C13 H13B 109.5 . . ?
H13A C13 H13B 109.5 . . ?
C6 C13 H13C 109.5 . . ?
H13A C13 H13C 109.5 . . ?
H13B C13 H13C 109.5 . . ?
C12 C14 H14A 109.5 . . ?
C12 C14 H14B 109.5 . . ?
H14A C14 H14B 109.5 . . ?
C12 C14 H14C 109.5 . . ?
H14A C14 H14C 109.5 . . ?
H14B C14 H14C 109.5 . . ?
C20 C15 C16 123.2(2) . . ?
C20 C15 N1 119.3(2) . . ?
C16 C15 N1 117.3(2) . . ?
C17 C16 C15 117.1(2) . . ?
C17 C16 C21 122.4(2) . . ?
C15 C16 C21 120.5(2) . . ?
C18 C17 C16 121.2(3) . . ?
C18 C17 H17 119.4 . . ?
C16 C17 H17 119.4 . . ?
C19 C18 C17 120.4(2) . . ?
C19 C18 H18 119.8 . . ?
C17 C18 H18 119.8 . . ?
C18 C19 C20 121.4(3) . . ?
C18 C19 H19 119.3 . . ?
C20 C19 H19 119.3 . . ?
C19 C20 C15 116.7(2) . . ?
C19 C20 C24 121.2(2) . . ?
C15 C20 C24 122.1(2) . . ?
C16 C21 C22 113.3(3) . . ?
C16 C21 C23 110.9(3) . . ?
C22 C21 C23 110.5(3) . . ?
C16 C21 H21 107.3 . . ?
C22 C21 H21 107.3 . . ?
C23 C21 H21 107.3 . . ?
C21 C22 H22A 109.5 . . ?
C21 C22 H22B 109.5 . . ?
H22A C22 H22B 109.5 . . ?
C21 C22 H22C 109.5 . . ?
H22A C22 H22C 109.5 . . ?
H22B C22 H22C 109.5 . . ?
C21 C23 H23A 109.5 . . ?
C21 C23 H23B 109.5 . . ?
H23A C23 H23B 109.5 . . ?
C21 C23 H23C 109.5 . . ?
H23A C23 H23C 109.5 . . ?
H23B C23 H23C 109.5 . . ?
C20 C24 C26 113.1(2) . . ?
C20 C24 C25 110.8(2) . . ?
C26 C24 C25 110.8(3) . . ?
C20 C24 H24 107.3 . . ?
C26 C24 H24 107.3 . . ?
C25 C24 H24 107.3 . . ?
C24 C25 H25A 109.5 . . ?
C24 C25 H25B 109.5 . . ?
H25A C25 H25B 109.5 . . ?
C24 C25 H25C 109.5 . . ?
H25A C25 H25C 109.5 . . ?
H25B C25 H25C 109.5 . . ?
C24 C26 H26A 109.5 . . ?
C24 C26 H26B 109.5 . . ?
H26A C26 H26B 109.5 . . ?
C24 C26 H26C 109.5 . . ?
H26A C26 H26C 109.5 . . ?
H26B C26 H26C 109.5 . . ?
C32 C27 C28 122.9(2) . . ?
C32 C27 N2 119.5(2) . . ?
C28 C27 N2 117.4(2) . . ?
C29 C28 C27 117.2(2) . . ?
C29 C28 C33 121.0(2) . . ?
C27 C28 C33 121.8(2) . . ?
C30 C29 C28 121.1(3) . . ?
C30 C29 H29 119.4 . . ?
C28 C29 H29 119.4 . . ?
C31 C30 C29 120.4(2) . . ?
C31 C30 H30 119.8 . . ?
C29 C30 H30 119.8 . . ?
C30 C31 C32 121.2(3) . . ?
C30 C31 H31 119.4 . . ?
C32 C31 H31 119.4 . . ?
C31 C32 C27 117.2(2) . . ?
C31 C32 C36 120.1(2) . . ?
C27 C32 C36 122.6(2) . . ?
C28 C33 C35 111.3(2) . . ?
C28 C33 C34 112.0(3) . . ?
C35 C33 C34 110.9(3) . . ?
C28 C33 H33 107.4 . . ?
C35 C33 H33 107.4 . . ?
C34 C33 H33 107.4 . . ?
C33 C34 H34A 109.5 . . ?
C33 C34 H34B 109.5 . . ?
H34A C34 H34B 109.5 . . ?
C33 C34 H34C 109.5 . . ?
H34A C34 H34C 109.5 . . ?
H34B C34 H34C 109.5 . . ?
C33 C35 H35A 109.5 . . ?
C33 C35 H35B 109.5 . . ?
H35A C35 H35B 109.5 . . ?
C33 C35 H35C 109.5 . . ?
H35A C35 H35C 109.5 . . ?
H35B C35 H35C 109.5 . . ?
C32 C36 C38 113.5(2) . . ?
C32 C36 C37 109.6(2) . . ?
C38 C36 C37 111.2(3) . . ?
C32 C36 H36 107.4 . . ?
C38 C36 H36 107.4 . . ?
C37 C36 H36 107.4 . . ?
C36 C37 H37A 109.5 . . ?
C36 C37 H37B 109.5 . . ?
H37A C37 H37B 109.5 . . ?
C36 C37 H37C 109.5 . . ?
H37A C37 H37C 109.5 . . ?
H37B C37 H37C 109.5 . . ?
C36 C38 H38A 109.5 . . ?
C36 C38 H38B 109.5 . . ?
H38A C38 H38B 109.5 . . ?
C36 C38 H38C 109.5 . . ?
H38A C38 H38C 109.5 . . ?
H38B C38 H38C 109.5 . . ?
C125 B1 C109 105.39(17) . . ?
C125 B1 C101 112.67(17) . . ?
C109 B1 C101 110.56(17) . . ?
C125 B1 C117 112.81(18) . . ?
C109 B1 C117 112.35(17) . . ?
C101 B1 C117 103.24(16) . . ?
C102 C101 C106 115.66(19) . . ?
C102 C101 B1 123.95(19) . . ?
C106 C101 B1 120.01(18) . . ?
C101 C102 C103 122.0(2) . . ?
C101 C102 H102 119.0 . . ?
C103 C102 H102 119.0 . . ?
C104 C103 C102 121.3(2) . . ?
C104 C103 C107 120.0(2) . . ?
C102 C103 C107 118.8(2) . . ?
C103 C104 C105 117.9(2) . . ?
C103 C104 H104 121.0 . . ?
C105 C104 H104 121.0 . . ?
C106 C105 C104 120.7(2) . . ?
C106 C105 C108 120.4(2) . . ?
C104 C105 C108 118.9(2) . . ?
C105 C106 C101 122.3(2) . . ?
C105 C106 H106 118.8 . . ?
C101 C106 H106 118.8 . . ?
F2 C107 F3 106.8(3) . . ?
F2 C107 F1 107.4(3) . . ?
F3 C107 F1 103.9(3) . . ?
F2 C107 C103 112.4(2) . . ?
F3 C107 C103 113.1(2) . . ?
F1 C107 C103 112.7(2) . . ?
F6 C108 F5 107.5(3) . . ?
F6 C108 F4 106.0(3) . . ?
F5 C108 F4 104.6(3) . . ?
F6 C108 C105 115.1(2) . . ?
F5 C108 C105 111.7(3) . . ?
F4 C108 C105 111.3(3) . . ?
C110 C109 C114 116.1(2) . . ?
C110 C109 B1 121.7(2) . . ?
C114 C109 B1 122.2(2) . . ?
C109 C110 C111 122.2(2) . . ?
C109 C110 H110 118.9 . . ?
C111 C110 H110 118.9 . . ?
C112 C111 C110 120.4(2) . . ?
C112 C111 C115 120.3(2) . . ?
C110 C111 C115 119.3(2) . . ?
C111 C112 C113 118.4(2) . . ?
C111 C112 H112 120.8 . . ?
C113 C112 H112 120.8 . . ?
C112 C113 C114 121.1(2) . . ?
C112 C113 C116 119.0(2) . . ?
C114 C113 C116 120.0(3) . . ?
C113 C114 C109 121.8(2) . . ?
C113 C114 H114 119.1 . . ?
C109 C114 H114 119.1 . . ?
F7 C115 F8 107.5(3) . . ?
F7 C115 F9 105.4(3) . . ?
F8 C115 F9 105.6(3) . . ?
F7 C115 C111 112.1(3) . . ?
F8 C115 C111 112.7(2) . . ?
F9 C115 C111 113.0(3) . . ?
F12 C116 F10 104.5(3) . . ?
F12 C116 F11 108.6(4) . . ?
F10 C116 F11 104.3(3) . . ?
F12 C116 C113 114.4(2) . . ?
F10 C116 C113 112.8(3) . . ?
F11 C116 C113 111.5(3) . . ?
C118 C117 C122 115.5(2) . . ?
C118 C117 B1 121.9(2) . . ?
C122 C117 B1 122.10(19) . . ?
C119 C118 C117 122.3(2) . . ?
C119 C118 H118 118.8 . . ?
C117 C118 H118 118.8 . . ?
C120 C119 C118 121.0(2) . . ?
C120 C119 C123 119.6(2) . . ?
C118 C119 C123 119.3(2) . . ?
C119 C120 C121 118.0(2) . . ?
C119 C120 H120 121.0 . . ?
C121 C120 H120 121.0 . . ?
C120 C121 C122 120.8(2) . . ?
C120 C121 C124 119.0(2) . . ?
C122 C121 C124 120.1(2) . . ?
C121 C122 C117 122.4(2) . . ?
C121 C122 H122 118.8 . . ?
C117 C122 H122 118.8 . . ?
F13 C123 F15 107.6(4) . . ?
F13 C123 F14 106.7(3) . . ?
F15 C123 F14 102.5(3) . . ?
F13 C123 C119 112.6(2) . . ?
F15 C123 C119 113.1(3) . . ?
F14 C123 C119 113.6(3) . . ?
F16 C124 F18 106.5(3) . . ?
F16 C124 F17 106.8(3) . . ?
F18 C124 F17 105.2(3) . . ?
F16 C124 C121 112.9(3) . . ?
F18 C124 C121 112.4(2) . . ?
F17 C124 C121 112.6(2) . . ?
C126 C125 C130 115.6(2) . . ?
C126 C125 B1 123.1(2) . . ?
C130 C125 B1 121.16(19) . . ?
C127 C126 C125 122.3(2) . . ?
C127 C126 H126 118.9 . . ?
C125 C126 H126 118.9 . . ?
C128 C127 C126 120.9(2) . . ?
C128 C127 C131 119.7(2) . . ?
C126 C127 C131 119.4(2) . . ?
C129 C128 C127 117.8(2) . . ?
C129 C128 H128 121.1 . . ?
C127 C128 H128 121.1 . . ?
C128 C129 C130 121.0(2) . . ?
C128 C129 C132 120.3(2) . . ?
C130 C129 C132 118.6(2) . . ?
C129 C130 C125 122.3(2) . . ?
C129 C130 H130 118.8 . . ?
C125 C130 H130 118.8 . . ?
F21 C131 F20 107.2(3) . . ?
F21 C131 F19 106.1(3) . . ?
F20 C131 F19 105.0(3) . . ?
F21 C131 C127 112.2(3) . . ?
F20 C131 C127 113.7(3) . . ?
F19 C131 C127 112.2(2) . . ?
F23 C132 F24 109.4(3) . . ?
F23 C132 F22 103.2(3) . . ?
F24 C132 F22 104.5(3) . . ?
F23 C132 C129 113.5(3) . . ?
F24 C132 C129 114.3(2) . . ?
F22 C132 C129 110.9(2) . . ?

loop_
_geom_bond_atom_site_label_1
_geom_bond_atom_site_label_2
_geom_bond_distance
_geom_bond_site_symmetry_2
_geom_bond_publ_flag
Rh1 N3 1.9422(17) . ?
Rh1 C1 1.954(2) . ?
Rh1 N1 2.0310(18) . ?
Rh1 N2 2.0417(18) . ?
N1 C6 1.306(3) . ?
N1 C15 1.437(3) . ?
N2 C12 1.301(3) . ?
N2 C27 1.451(3) . ?
N3 C11 1.345(3) . ?
N3 C7 1.348(3) . ?
N4 C1 1.150(3) . ?
N4 C2 1.463(3) . ?
C2 C3 1.455(6) . ?
C2 C5 1.470(6) . ?
C2 C4 1.500(8) . ?
C3 H3A 0.9800 . ?
C3 H3B 0.9800 . ?
C3 H3C 0.9800 . ?
C4 H4A 0.9800 . ?
C4 H4B 0.9800 . ?
C4 H4C 0.9800 . ?
C5 H5A 0.9800 . ?
C5 H5B 0.9800 . ?
C5 H5C 0.9800 . ?
C6 C7 1.475(3) . ?
C6 C13 1.494(3) . ?
C7 C8 1.390(3) . ?
C8 C9 1.387(3) . ?
C8 H8 0.9500 . ?
C9 C10 1.392(3) . ?
C9 H9 0.9500 . ?
C10 C11 1.385(3) . ?
C10 H10 0.9500 . ?
C11 C12 1.479(3) . ?
C12 C14 1.495(3) . ?
C13 H13A 0.9800 . ?
C13 H13B 0.9800 . ?
C13 H13C 0.9800 . ?
C14 H14A 0.9800 . ?
C14 H14B 0.9800 . ?
C14 H14C 0.9800 . ?
C15 C20 1.404(3) . ?
C15 C16 1.404(3) . ?
C16 C17 1.390(4) . ?
C16 C21 1.519(4) . ?
C17 C18 1.382(4) . ?
C17 H17 0.9500 . ?
C18 C19 1.379(4) . ?
C18 H18 0.9500 . ?
C19 C20 1.396(3) . ?
C19 H19 0.9500 . ?
C20 C24 1.522(4) . ?
C21 C22 1.525(4) . ?
C21 C23 1.531(5) . ?
C21 H21 1.0000 . ?
C22 H22A 0.9800 . ?
C22 H22B 0.9800 . ?
C22 H22C 0.9800 . ?
C23 H23A 0.9800 . ?
C23 H23B 0.9800 . ?
C23 H23C 0.9800 . ?
C24 C26 1.524(4) . ?
C24 C25 1.527(4) . ?
C24 H24 1.0000 . ?
C25 H25A 0.9800 . ?
C25 H25B 0.9800 . ?
C25 H25C 0.9800 . ?
C26 H26A 0.9800 . ?
C26 H26B 0.9800 . ?
C26 H26C 0.9800 . ?
C27 C32 1.401(4) . ?
C27 C28 1.401(3) . ?
C28 C29 1.399(4) . ?
C28 C33 1.518(4) . ?
C29 C30 1.382(5) . ?
C29 H29 0.9500 . ?
C30 C31 1.380(4) . ?
C30 H30 0.9500 . ?
C31 C32 1.399(3) . ?
C31 H31 0.9500 . ?
C32 C36 1.520(4) . ?
C33 C35 1.522(4) . ?
C33 C34 1.525(4) . ?
C33 H33 1.0000 . ?
C34 H34A 0.9800 . ?
C34 H34B 0.9800 . ?
C34 H34C 0.9800 . ?
C35 H35A 0.9800 . ?
C35 H35B 0.9800 . ?
C35 H35C 0.9800 . ?
C36 C38 1.525(4) . ?
C36 C37 1.527(4) . ?
C36 H36 1.0000 . ?
C37 H37A 0.9800 . ?
C37 H37B 0.9800 . ?
C37 H37C 0.9800 . ?
C38 H38A 0.9800 . ?
C38 H38B 0.9800 . ?
C38 H38C 0.9800 . ?
B1 C125 1.633(3) . ?
B1 C109 1.636(3) . ?
B1 C101 1.639(3) . ?
B1 C117 1.646(3) . ?
C101 C102 1.393(3) . ?
C101 C106 1.411(3) . ?
C102 C103 1.395(3) . ?
C102 H102 0.9500 . ?
C103 C104 1.380(4) . ?
C103 C107 1.501(3) . ?
C104 C105 1.392(4) . ?
C104 H104 0.9500 . ?
C105 C106 1.385(3) . ?
C105 C108 1.495(4) . ?
C106 H106 0.9500 . ?
C107 F2 1.312(3) . ?
C107 F3 1.317(3) . ?
C107 F1 1.330(4) . ?
C108 F6 1.299(4) . ?
C108 F5 1.317(4) . ?
C108 F4 1.323(4) . ?
C109 C110 1.397(3) . ?
C109 C114 1.400(3) . ?
C110 C111 1.397(3) . ?
C110 H110 0.9500 . ?
C111 C112 1.382(4) . ?
C111 C115 1.498(4) . ?
C112 C113 1.383(4) . ?
C112 H112 0.9500 . ?
C113 C114 1.392(3) . ?
C113 C116 1.499(4) . ?
C114 H114 0.9500 . ?
C115 F7 1.301(4) . ?
C115 F8 1.311(4) . ?
C115 F9 1.332(4) . ?
C116 F12 1.308(4) . ?
C116 F10 1.315(5) . ?
C116 F11 1.323(4) . ?
C117 C118 1.401(3) . ?
C117 C122 1.404(3) . ?
C118 C119 1.393(4) . ?
C118 H118 0.9500 . ?
C119 C120 1.384(4) . ?
C119 C123 1.499(4) . ?
C120 C121 1.388(4) . ?
C120 H120 0.9500 . ?
C121 C122 1.392(3) . ?
C121 C124 1.497(4) . ?
C122 H122 0.9500 . ?
C123 F13 1.283(4) . ?
C123 F15 1.311(4) . ?
C123 F14 1.311(4) . ?
C124 F16 1.312(4) . ?
C124 F18 1.336(4) . ?
C124 F17 1.336(3) . ?
C125 C126 1.399(3) . ?
C125 C130 1.400(3) . ?
C126 C127 1.393(3) . ?
C126 H126 0.9500 . ?
C127 C128 1.388(4) . ?
C127 C131 1.496(4) . ?
C128 C129 1.387(3) . ?
C128 H128 0.9500 . ?
C129 C130 1.389(3) . ?
C129 C132 1.497(4) . ?
C130 H130 0.9500 . ?
C131 F21 1.320(4) . ?
C131 F20 1.324(4) . ?
C131 F19 1.330(4) . ?
C132 F23 1.299(4) . ?
C132 F24 1.300(3) . ?
C132 F22 1.344(4) . ?

loop_
_geom_torsion_atom_site_label_1
_geom_torsion_atom_site_label_2
_geom_torsion_atom_site_label_3
_geom_torsion_atom_site_label_4
_geom_torsion
_geom_torsion_site_symmetry_1
_geom_torsion_site_symmetry_2
_geom_torsion_site_symmetry_3
_geom_torsion_site_symmetry_4
_geom_torsion_publ_flag
C15 N1 C6 C7 179.54(19) . . . . ?
Rh1 N1 C6 C7 -2.8(3) . . . . ?
C15 N1 C6 C13 -1.1(4) . . . . ?
Rh1 N1 C6 C13 176.63(19) . . . . ?
C11 N3 C7 C8 0.3(3) . . . . ?
Rh1 N3 C7 C8 176.94(16) . . . . ?
C11 N3 C7 C6 -179.68(19) . . . . ?
Rh1 N3 C7 C6 -3.1(2) . . . . ?
N1 C6 C7 N3 3.7(3) . . . . ?
C13 C6 C7 N3 -175.7(2) . . . . ?
N1 C6 C7 C8 -176.3(2) . . . . ?
C13 C6 C7 C8 4.3(4) . . . . ?
N3 C7 C8 C9 0.3(3) . . . . ?
C6 C7 C8 C9 -179.7(2) . . . . ?
C7 C8 C9 C10 -0.4(3) . . . . ?
C8 C9 C10 C11 -0.2(3) . . . . ?
C7 N3 C11 C10 -0.9(3) . . . . ?
Rh1 N3 C11 C10 -177.54(16) . . . . ?
C7 N3 C11 C12 178.57(19) . . . . ?
Rh1 N3 C11 C12 1.9(2) . . . . ?
C9 C10 C11 N3 0.8(3) . . . . ?
C9 C10 C11 C12 -178.6(2) . . . . ?
C27 N2 C12 C11 177.19(19) . . . . ?
Rh1 N2 C12 C11 -1.1(2) . . . . ?
C27 N2 C12 C14 -4.4(4) . . . . ?
Rh1 N2 C12 C14 177.35(19) . . . . ?
N3 C11 C12 N2 -0.5(3) . . . . ?
C10 C11 C12 N2 179.0(2) . . . . ?
N3 C11 C12 C14 -179.0(2) . . . . ?
C10 C11 C12 C14 0.4(4) . . . . ?
C6 N1 C15 C20 -80.8(3) . . . . ?
Rh1 N1 C15 C20 101.7(2) . . . . ?
C6 N1 C15 C16 104.2(3) . . . . ?
Rh1 N1 C15 C16 -73.3(2) . . . . ?
C20 C15 C16 C17 1.2(4) . . . . ?
N1 C15 C16 C17 175.9(2) . . . . ?
C20 C15 C16 C21 179.9(2) . . . . ?
N1 C15 C16 C21 -5.3(3) . . . . ?
C15 C16 C17 C18 -1.0(4) . . . . ?
C21 C16 C17 C18 -179.7(3) . . . . ?
C16 C17 C18 C19 0.1(4) . . . . ?
C17 C18 C19 C20 0.7(4) . . . . ?
C18 C19 C20 C15 -0.6(4) . . . . ?
C18 C19 C20 C24 -177.8(3) . . . . ?
C16 C15 C20 C19 -0.4(3) . . . . ?
N1 C15 C20 C19 -175.1(2) . . . . ?
C16 C15 C20 C24 176.8(2) . . . . ?
N1 C15 C20 C24 2.1(3) . . . . ?
C17 C16 C21 C22 -31.8(4) . . . . ?
C15 C16 C21 C22 149.6(3) . . . . ?
C17 C16 C21 C23 93.2(3) . . . . ?
C15 C16 C21 C23 -85.5(3) . . . . ?
C19 C20 C24 C26 -34.6(3) . . . . ?
C15 C20 C24 C26 148.4(2) . . . . ?
C19 C20 C24 C25 90.5(3) . . . . ?
C15 C20 C24 C25 -86.5(3) . . . . ?
C12 N2 C27 C32 82.0(3) . . . . ?
Rh1 N2 C27 C32 -99.9(2) . . . . ?
C12 N2 C27 C28 -102.9(3) . . . . ?
Rh1 N2 C27 C28 75.2(2) . . . . ?
C32 C27 C28 C29 -2.3(4) . . . . ?
N2 C27 C28 C29 -177.2(2) . . . . ?
C32 C27 C28 C33 178.9(2) . . . . ?
N2 C27 C28 C33 4.0(3) . . . . ?
C27 C28 C29 C30 1.1(4) . . . . ?
C33 C28 C29 C30 179.9(3) . . . . ?
C28 C29 C30 C31 0.0(5) . . . . ?
C29 C30 C31 C32 -0.2(5) . . . . ?
C30 C31 C32 C27 -0.9(4) . . . . ?
C30 C31 C32 C36 175.6(3) . . . . ?
C28 C27 C32 C31 2.2(4) . . . . ?
N2 C27 C32 C31 177.0(2) . . . . ?
C28 C27 C32 C36 -174.3(2) . . . . ?
N2 C27 C32 C36 0.6(4) . . . . ?
C29 C28 C33 C35 -78.3(3) . . . . ?
C27 C28 C33 C35 100.5(3) . . . . ?
C29 C28 C33 C34 46.5(4) . . . . ?
C27 C28 C33 C34 -134.7(3) . . . . ?
C31 C32 C36 C38 45.0(4) . . . . ?
C27 C32 C36 C38 -138.6(3) . . . . ?
C31 C32 C36 C37 -80.0(3) . . . . ?
C27 C32 C36 C37 96.4(3) . . . . ?
C125 B1 C101 C102 -27.6(3) . . . . ?
C109 B1 C101 C102 -145.2(2) . . . . ?
C117 B1 C101 C102 94.4(2) . . . . ?
C125 B1 C101 C106 159.82(19) . . . . ?
C109 B1 C101 C106 42.2(3) . . . . ?
C117 B1 C101 C106 -78.2(2) . . . . ?
C106 C101 C102 C103 -0.9(3) . . . . ?
B1 C101 C102 C103 -173.8(2) . . . . ?
C101 C102 C103 C104 1.7(4) . . . . ?
C101 C102 C103 C107 -178.8(2) . . . . ?
C102 C103 C104 C105 -0.7(4) . . . . ?
C107 C103 C104 C105 179.9(2) . . . . ?
C103 C104 C105 C106 -1.0(4) . . . . ?
C103 C104 C105 C108 176.4(3) . . . . ?
C104 C105 C106 C101 1.9(4) . . . . ?
C108 C105 C106 C101 -175.5(2) . . . . ?
C102 C101 C106 C105 -0.9(3) . . . . ?
B1 C101 C106 C105 172.3(2) . . . . ?
C104 C103 C107 F2 -11.1(4) . . . . ?
C102 C103 C107 F2 169.5(3) . . . . ?
C104 C103 C107 F3 110.0(3) . . . . ?
C102 C103 C107 F3 -69.4(3) . . . . ?
C104 C103 C107 F1 -132.6(3) . . . . ?
C102 C103 C107 F1 48.0(3) . . . . ?
C106 C105 C108 F6 -6.3(4) . . . . ?
C104 C105 C108 F6 176.3(3) . . . . ?
C106 C105 C108 F5 116.6(4) . . . . ?
C104 C105 C108 F5 -60.8(4) . . . . ?
C106 C105 C108 F4 -126.9(3) . . . . ?
C104 C105 C108 F4 55.7(4) . . . . ?
C125 B1 C109 C110 -87.0(2) . . . . ?
C101 B1 C109 C110 35.1(3) . . . . ?
C117 B1 C109 C110 149.8(2) . . . . ?
C125 B1 C109 C114 89.4(2) . . . . ?
C101 B1 C109 C114 -148.6(2) . . . . ?
C117 B1 C109 C114 -33.9(3) . . . . ?
C114 C109 C110 C111 1.0(3) . . . . ?
B1 C109 C110 C111 177.6(2) . . . . ?
C109 C110 C111 C112 0.7(4) . . . . ?
C109 C110 C111 C115 179.2(2) . . . . ?
C110 C111 C112 C113 -1.1(4) . . . . ?
C115 C111 C112 C113 -179.6(3) . . . . ?
C111 C112 C113 C114 -0.1(4) . . . . ?
C111 C112 C113 C116 178.8(3) . . . . ?
C112 C113 C114 C109 1.8(4) . . . . ?
C116 C113 C114 C109 -177.1(3) . . . . ?
C110 C109 C114 C113 -2.2(4) . . . . ?
B1 C109 C114 C113 -178.8(2) . . . . ?
C112 C111 C115 F7 -109.2(4) . . . . ?
C110 C111 C115 F7 72.3(4) . . . . ?
C112 C111 C115 F8 129.3(3) . . . . ?
C110 C111 C115 F8 -49.2(4) . . . . ?
C112 C111 C115 F9 9.8(4) . . . . ?
C110 C111 C115 F9 -168.7(3) . . . . ?
C112 C113 C116 F12 -162.8(3) . . . . ?
C114 C113 C116 F12 16.1(5) . . . . ?
C112 C113 C116 F10 77.9(4) . . . . ?
C114 C113 C116 F10 -103.2(3) . . . . ?
C112 C113 C116 F11 -39.1(5) . . . . ?
C114 C113 C116 F11 139.8(3) . . . . ?
C125 B1 C117 C118 -155.04(19) . . . . ?
C109 B1 C117 C118 -36.1(3) . . . . ?
C101 B1 C117 C118 83.1(2) . . . . ?
C125 B1 C117 C122 33.6(3) . . . . ?
C109 B1 C117 C122 152.6(2) . . . . ?
C101 B1 C117 C122 -88.3(2) . . . . ?
C122 C117 C118 C119 -0.7(3) . . . . ?
B1 C117 C118 C119 -172.6(2) . . . . ?
C117 C118 C119 C120 -0.2(4) . . . . ?
C117 C118 C119 C123 176.7(2) . . . . ?
C118 C119 C120 C121 0.8(4) . . . . ?
C123 C119 C120 C121 -176.1(2) . . . . ?
C119 C120 C121 C122 -0.3(4) . . . . ?
C119 C120 C121 C124 179.4(2) . . . . ?
C120 C121 C122 C117 -0.7(4) . . . . ?
C124 C121 C122 C117 179.6(2) . . . . ?
C118 C117 C122 C121 1.1(3) . . . . ?
B1 C117 C122 C121 173.0(2) . . . . ?
C120 C119 C123 F13 98.8(4) . . . . ?
C118 C119 C123 F13 -78.1(4) . . . . ?
C120 C119 C123 F15 -23.5(4) . . . . ?
C118 C119 C123 F15 159.6(3) . . . . ?
C120 C119 C123 F14 -139.8(3) . . . . ?
C118 C119 C123 F14 43.2(4) . . . . ?
C120 C121 C124 F16 89.7(3) . . . . ?
C122 C121 C124 F16 -90.6(3) . . . . ?
C120 C121 C124 F18 -30.8(4) . . . . ?
C122 C121 C124 F18 148.9(3) . . . . ?
C120 C121 C124 F17 -149.3(3) . . . . ?
C122 C121 C124 F17 30.4(4) . . . . ?
C109 B1 C125 C126 -91.2(2) . . . . ?
C101 B1 C125 C126 148.1(2) . . . . ?
C117 B1 C125 C126 31.7(3) . . . . ?
C109 B1 C125 C130 84.8(2) . . . . ?
C101 B1 C125 C130 -35.9(3) . . . . ?
C117 B1 C125 C130 -152.27(19) . . . . ?
C130 C125 C126 C127 2.9(3) . . . . ?
B1 C125 C126 C127 179.1(2) . . . . ?
C125 C126 C127 C128 -0.4(4) . . . . ?
C125 C126 C127 C131 179.6(2) . . . . ?
C126 C127 C128 C129 -1.7(4) . . . . ?
C131 C127 C128 C129 178.3(2) . . . . ?
C127 C128 C129 C130 1.1(4) . . . . ?
C127 C128 C129 C132 177.5(2) . . . . ?
C128 C129 C130 C125 1.6(4) . . . . ?
C132 C129 C130 C125 -174.9(2) . . . . ?
C126 C125 C130 C129 -3.5(3) . . . . ?
B1 C125 C130 C129 -179.8(2) . . . . ?
C128 C127 C131 F21 -103.1(3) . . . . ?
C126 C127 C131 F21 76.9(3) . . . . ?
C128 C127 C131 F20 18.7(4) . . . . ?
C126 C127 C131 F20 -161.3(3) . . . . ?
C128 C127 C131 F19 137.6(3) . . . . ?
C126 C127 C131 F19 -42.4(4) . . . . ?
C128 C129 C132 F23 135.8(3) . . . . ?
C130 C129 C132 F23 -47.8(4) . . . . ?
C128 C129 C132 F24 9.2(4) . . . . ?
C130 C129 C132 F24 -174.3(3) . . . . ?
C128 C129 C132 F22 -108.7(3) . . . . ?
C130 C129 C132 F22 67.8(4) . . . . ?
